data_2008397
loop_
_publ_author_name
'Simonsen, Klaus B.'
'Simonsen, Ole'
'Becher, Jan'

_publ_section_title
;
 Caesium 5-(2-cyanoethylthio)-2-thioxo-1,3-dithiole-4-thiolate
;
_journal_issue 4
_journal_name_full 'Acta Crystallographica Section C'
_journal_page_first 547
_journal_page_last 549
_journal_paper_doi 10.1107/S0108270198017442
_journal_volume 55
_journal_year 1999
_chemical_formula_moiety 'Cs+.C6 H4 NS5 -'
_chemical_formula_sum 'C6 H4 Cs N S5'
_chemical_formula_weight 383.310
_chemical_name_systematic
;
Caesium 5-(2-cyanoethylthio)-1,3-dithiole-2-thione-4-thiolate
;
_space_group_IT_number 14
_symmetry_cell_setting monoclinic
_symmetry_space_group_name_Hall '-P 2ybc'
_symmetry_space_group_name_H-M 'P 1 21/c 1'
_audit_creation_method from_xtal_archive_file_using_CIFIO
_cell_angle_alpha 90.00000
_cell_angle_beta 92.8600(5)
_cell_angle_gamma 90.00000
_cell_formula_units_Z 4
_cell_length_a 4.7600(10)
_cell_length_b 26.181(5)
_cell_length_c 9.620(2)
_cell_measurement_reflns_used 2796
_cell_measurement_temperature 295
_cell_measurement_theta_max 29.48
_cell_measurement_theta_min 1.56
_cell_volume 1197.4(4)
_computing_cell_refinement 'SMART-CCD Software'
_computing_data_collection 'SMART-CCD Software (Siemens, 1996)'
_computing_data_reduction
;
SMART-CCD Software and Xtal3.2 ADDREF SORTRF (Hall et al., 1992)
;
_computing_molecular_graphics 'Xtal3.2 ORTEP and ATOMS2.2 (Dowty, 1992)'
_computing_publication_material
;
Xtal3.2 ATABLE BONDLA CIFIO LISTFC LSQPL
;
_computing_structure_refinement 'Xtal3.2 CRYLSQ'
_computing_structure_solution 'Xtal3.2 FC FOURR PEKPIK MODEL'
_diffrn_ambient_temperature 295
_diffrn_measurement_device
;
Siemens SMART-CCD diffractometer
;
_diffrn_measurement_method \w
_diffrn_radiation_monochromator graphite
_diffrn_radiation_source xray_tube
_diffrn_radiation_type MoK\a
_diffrn_radiation_wavelength 0.71073
_diffrn_reflns_av_R_equivalents 0.019
_diffrn_reflns_av_sigmaI/netI 0
_diffrn_reflns_limit_h_max 6
_diffrn_reflns_limit_h_min -6
_diffrn_reflns_limit_k_max 33
_diffrn_reflns_limit_k_min -35
_diffrn_reflns_limit_l_max 12
_diffrn_reflns_limit_l_min -13
_diffrn_reflns_number 8064
_diffrn_reflns_theta_max 29.48
_diffrn_reflns_theta_min 1.56
_exptl_absorpt_coefficient_mu 3.866
_exptl_absorpt_correction_T_max 0.462
_exptl_absorpt_correction_T_min 0.354
_exptl_absorpt_correction_type
;
empirical with SADABS in SMART-CCD Software (Siemens, 1996).
;
_exptl_crystal_colour 'clear yellow--brown'
_exptl_crystal_density_diffrn 2.126
_exptl_crystal_density_meas ?
_exptl_crystal_description 'needle (cut)'
_exptl_crystal_F_000 727.91
_exptl_crystal_size_max 0.29
_exptl_crystal_size_mid 0.22
_exptl_crystal_size_min 0.20
_refine_diff_density_max .608
_refine_diff_density_min -1.045
_refine_ls_abs_structure_details none
_refine_ls_abs_structure_Flack 0
_refine_ls_extinction_coef .00000
_refine_ls_extinction_method none
_refine_ls_goodness_of_fit_all 8.19
_refine_ls_goodness_of_fit_obs 1.189
_refine_ls_hydrogen_treatment refall
_refine_ls_matrix_type full
_refine_ls_number_constraints 0
_refine_ls_number_parameters 134
_refine_ls_number_reflns 2796
_refine_ls_number_restraints 0
_refine_ls_R_factor_all .046
_refine_ls_R_factor_obs .033
_refine_ls_shift/esd_max .016
_refine_ls_shift/esd_mean .001
_refine_ls_structure_factor_coef F
_refine_ls_weighting_details 'w = 1/[3\s^2^(F) + 0.001F^2^]'
_refine_ls_weighting_scheme calc
_refine_ls_wR_factor_all .315
_refine_ls_wR_factor_obs .044
_reflns_number_observed 2796
_reflns_number_total 3048
_reflns_observed_criterion refl_observed_if_I_>_2.5_sigma(I)
_cod_data_source_file os1038.cif
_cod_data_source_block cskbs2
_cod_depositor_comments
;
The following automatic conversions were performed:

'_exptl_crystal_density_meas' value 'not measured' was changed to '?'
- the value is perceived as not measured.

Automatic conversion script
Id: cif_fix_values 3008 2015-01-20 13:52:24Z robertas 

The following automatic conversions were performed:

'_refine_ls_weighting_scheme' value 'w = 1/[3\s^2^(F) + 0.001F^2^]'
was changed to 'calc'. New tag '_refine_ls_weighting_details' was
created. The value of the new tag was set to 'w = 1/[3\s^2^(F) +
0.001F^2^]'.

Automatic conversion script
Id: cif_fix_values 3143 2015-03-26 13:38:13Z robertas 
;
_cod_original_sg_symbol_Hall -P_2ybc
_cod_original_sg_symbol_H-M 'P 21/c'
_cod_original_formula_sum 'C6 H4 Cs N S5 '
_cod_database_code 2008397

loop_
_symmetry_equiv_pos_as_xyz
+x,+y,+z
-x,1/2+y,1/2-z
-x,-y,-z
+x,1/2-y,1/2+z

loop_
_atom_site_aniso_label
_atom_site_aniso_U_11
_atom_site_aniso_U_22
_atom_site_aniso_U_33
_atom_site_aniso_U_12
_atom_site_aniso_U_13
_atom_site_aniso_U_23
Cs1 .0451(2) .0487(2) .03480(10) -.00400(10) .00320(10) .00360(10)
S1 .0832(9) .0436(6) .0473(6) -.0131(5) .0268(6) .0054(5)
S2 .0648(7) .0364(5) .0399(5) -.0082(4) .0187(5) -.0058(4)
S3 .0460(5) .0619(6) .0326(5) -.0113(5) .0140(4) -.0069(4)
S4 .0448(5) .0361(5) .0362(5) -.0067(4) .0040(4) .0024(4)
S5 .0615(6) .0356(5) .0332(5) -.0010(4) .0190(4) .0009(4)
N1 .109(4) .063(3) .052(2) -.022(3) .024(3) -.001(2)
C1 .046(2) .042(2) .031(2) -.003(2) .0060(10) .0040(10)
C3 .045(2) .043(2) .029(2) -.009(2) .0100(10) -.0010(10)
C4 .037(2) .037(2) .027(2) -.0030(10) .0020(10) .0040(10)
C6 .056(2) .058(3) .036(2) -.009(2) .011(2) -.005(2)
C7 .069(3) .053(2) .029(2) -.012(2) .010(2) -.004(2)
C8 .077(3) .050(2) .031(2) -.004(2) .011(2) .000(2)

loop_
_atom_site_label
_atom_site_fract_x
_atom_site_fract_y
_atom_site_fract_z
_atom_site_U_iso_or_equiv
_atom_site_thermal_displace_type
_atom_site_calc_flag
_atom_site_calc_attached_atom
Cs1 .96576(5) .736440(10) .34667(2) .04280(10) Uani ? ?
S1 -.0463(3) .53108(5) .83860(10) .0573(7) Uani ? ?
S2 .2921(3) .54647(4) .58890(10) .0465(5) Uani ? ?
S3 .6430(2) .60479(5) .39390(10) .0464(5) Uani ? ?
S4 .4836(2) .70932(4) .60330(10) .0390(5) Uani ? ?
S5 .1805(2) .63196(4) .76000(10) .0429(5) Uani ? ?
N1 .8010(10) .6682(2) .0544(5) .074(3) Uani ? ?
C1 .1316(8) .5675(2) .7335(4) .040(2) Uani ? ?
C3 .4299(8) .60530(10) .5372(4) .039(2) Uani ? ?
C4 .3830(8) .64650(10) .6181(4) .033(2) Uani ? ?
C6 .3840(10) .5929(2) .2526(4) .049(2) Uani ? ?
C7 .5290(10) .5861(2) .1167(5) .050(2) Uani ? ?
C8 .6820(10) .6323(2) .0788(4) .052(2) Uani ? ?
H61 .290(10) .554(2) .286(6) .07(2) Uiso ? ?
H62 .250(10) .624(2) .244(6) .08(2) Uiso ? ?
H71 .700(10) .559(2) .129(6) .07(2) Uiso ? ?
H72 .45(2) .587(5) .060(10) .18(5) Uiso ? ?

loop_
_atom_type_symbol
_atom_type_scat_dispersion_real
_atom_type_scat_dispersion_imag
_atom_type_scat_source
C .002 .002 Int._Tables_Vol_IV_Tables_2.2B_and_2.3.1
H 0 0 Int._Tables_Vol_IV_Tables_2.2B_and_2.3.1
N .004 .003 Int._Tables_Vol_IV_Tables_2.2B_and_2.3.1
S .11 .124 Int._Tables_Vol_IV_Tables_2.2B_and_2.3.1
Cs -.644 2.119 Int._Tables_Vol_IV_Tables_2.2B_and_2.3.1

loop_
_geom_angle_atom_site_label_1
_geom_angle_atom_site_label_2
_geom_angle_atom_site_label_3
_geom_angle_site_symmetry_1
_geom_angle_site_symmetry_3
_geom_angle
S4 Cs1 Cs1 . 1_455 46.70(2)
S4 Cs1 Cs1 . 1_655 133.30(2)
S4 Cs1 S4 . 1_655 85.69(3)
S4 Cs1 Cs1 . 4_564 138.96(2)
S4 Cs1 S4 . 4_564 97.01(3)
S4 Cs1 Cs1 . 4_565 45.94(2)
Cs1 Cs1 Cs1 1_455 1_655 180.0000
Cs1 Cs1 S4 1_455 1_655 132.39(2)
Cs1 Cs1 Cs1 1_455 4_564 92.829(5)
Cs1 Cs1 S4 1_455 4_564 51.47(2)
Cs1 Cs1 Cs1 1_455 4_565 87.171(5)
Cs1 Cs1 S4 1_655 1_655 47.61(2)
Cs1 Cs1 Cs1 1_655 4_564 87.171(5)
Cs1 Cs1 S4 1_655 4_564 128.53(2)
Cs1 Cs1 Cs1 1_655 4_565 92.829(5)
S4 Cs1 Cs1 1_655 4_564 134.26(2)
S4 Cs1 S4 1_655 4_564 167.82(2)
S4 Cs1 Cs1 1_655 4_565 50.34(2)
Cs1 Cs1 S4 4_564 4_564 46.43(2)
Cs1 Cs1 Cs1 4_564 4_565 163.200(10)
S4 Cs1 Cs1 4_564 4_565 124.79(2)
C1 S2 C3 . . 97.8(2)
C3 S3 C6 . . 101.1(2)
Cs1 S4 C4 . . 116.30(10)
Cs1 S4 Cs1 . 1_455 85.69(3)
Cs1 S4 Cs1 . 4_565 87.63(3)
C4 S4 Cs1 . 1_455 93.60(10)
C4 S4 Cs1 . 4_565 120.60(10)
Cs1 S4 Cs1 1_455 4_565 144.25(3)
C1 S5 C4 . . 100.0(2)
S1 C1 S2 . . 125.1(2)
S1 C1 S5 . . 123.0(2)
S2 C1 S5 . . 111.9(2)
S2 C3 S3 . . 117.1(2)
S2 C3 C4 . . 117.5(3)
S3 C3 C4 . . 125.2(3)
S4 C4 S5 . . 116.0(2)
S4 C4 C3 . . 131.2(3)
S5 C4 C3 . . 112.8(3)
S3 C6 C7 . . 110.1(3)
S3 C6 H61 . . 102(3)
S3 C6 H62 . . 109(3)
C7 C6 H61 . . 110(3)
C7 C6 H62 . . 110(3)
H61 C6 H62 . . 117(4)
C6 C7 C8 . . 111.7(4)
C6 C7 H71 . . 110(3)
C6 C7 H72 . . 115(10)
C8 C7 H71 . . 102(3)
C8 C7 H72 . . 92(11)
H71 C7 H72 . . 123(11)
N1 C8 C7 . . 177.6(5)

loop_
_geom_bond_atom_site_label_1
_geom_bond_atom_site_label_2
_geom_bond_site_symmetry_1
_geom_bond_site_symmetry_2
_geom_bond_distance
_geom_bond_publ_flag
Cs1 S4 . . 3.5260(10) ?
Cs1 Cs1 . 1_455 4.7600(10) ?
Cs1 Cs1 . 1_655 4.7600(10) ?
Cs1 S4 . 1_655 3.4740(10) ?
Cs1 Cs1 . 4_564 4.8620(10) ?
Cs1 S4 . 4_564 3.4970(10) ?
Cs1 Cs1 . 4_565 4.8620(10) ?
S1 C1 . . 1.654(4) ?
S2 C1 . . 1.711(4) ?
S2 C3 . . 1.756(4) ?
S3 C3 . . 1.752(4) ?
S3 C6 . . 1.816(5) ?
S4 C4 . . 1.720(4) ?
S5 C1 . . 1.721(4) ?
S5 C4 . . 1.752(4) ?
N1 C8 . . 1.128(7) ?
C3 C4 . . 1.355(5) ?
C6 C7 . . 1.519(7) ?
C6 H61 . . 1.16(5) ?
C6 H62 . . 1.04(6) ?
C7 C8 . . 1.467(7) ?
C7 H71 . . 1.08(6) ?
C7 H72 . . .60(10) ?

loop_
_geom_contact_atom_site_label_1
_geom_contact_atom_site_label_2
_geom_contact_distance
_geom_contact_site_symmetry_2
Cs1 Cs1 6.9700(10) 4_465
Cs1 Cs1 6.9700(10) 4_664
Cs1 Cs1 6.6340(10) 4_464
Cs1 Cs1 6.6340(10) 4_665
Cs1 S1 6.088(2) 4_664
Cs1 S2 5.6760(10) 1_655
Cs1 S3 3.8100(10) .
Cs1 S3 6.1600(10) 4_564
Cs1 S3 4.7260(10) 1_655
Cs1 S4 3.7620(10) 4_664
Cs1 S5 4.8920(10) 1_655
Cs1 S5 5.1210(10) 4_564
Cs1 S5 6.2250(10) .
Cs1 S5 3.7010(10) 4_664
Cs1 N1 5.291(6) 1_655
Cs1 N1 5.022(5) 4_665
Cs1 N1 3.316(5) 4_565
Cs1 N1 3.389(5) .
Cs1 C1 5.315(4) 4_664
Cs1 C1 5.809(4) 1_655
Cs1 C3 5.618(4) 4_664
Cs1 C3 4.703(4) .
Cs1 C3 4.429(4) 1_655
Cs1 C3 5.637(4) 4_564
Cs1 C4 4.558(4) .
Cs1 C4 4.616(4) 4_564
Cs1 C4 4.313(4) 4_664
Cs1 C4 3.973(3) 1_655
Cs1 C6 4.728(5) .
Cs1 C6 4.368(5) 1_655
Cs1 C7 5.307(5) 1_655
Cs1 C7 5.761(5) 4_565
Cs1 C7 4.924(5) .
Cs1 C7 5.901(5) 4_665
Cs1 C8 5.259(5) 4_665
Cs1 C8 5.155(5) 1_655
Cs1 C8 3.943(5) .
Cs1 C8 4.350(5) 4_565
Cs1 H61 5.06(5) 1_655
Cs1 H62 4.58(6) .
Cs1 H62 5.41(6) 4_665
Cs1 H62 3.40(6) 1_655
Cs1 H71 5.23(6) .
Cs1 H72 5.30(10) 1_655
Cs1 H72 5.30(10) .
Cs1 H72 5.50(10) 4_665
S1 S1 4.760(2) 1_455
S1 S1 3.514(2) 3_567
S1 S1 4.760(2) 1_655
S1 S2 4.683(2) 3_566
S1 S2 3.885(2) 1_455
S1 S2 2.985(2) .
S1 S3 4.856(2) 1_455
S1 S3 4.666(2) 3_666
S1 S5 4.562(2) 1_455
S1 S5 2.966(2) .
S1 N1 4.230(5) 1_456
S1 C1 4.105(4) 1_455
S1 C3 4.240(4) .
S1 C3 4.205(4) 1_455
S1 C4 4.521(4) 1_455
S1 C4 4.271(4) .
S1 C6 3.708(5) 3_566
S1 C6 4.640(5) 3_666
S1 C6 4.676(5) 1_556
S1 C7 4.000(5) 1_556
S1 C7 3.870(6) 3_566
S1 C7 3.944(6) 3_666
S1 C7 3.723(5) 1_456
S1 C8 4.669(5) 3_666
S1 C8 3.786(5) 1_456
S1 H61 2.76(5) 3_566
S1 H62 4.24(6) 3_566
S1 H71 2.89(6) 3_666
S1 H71 3.19(6) 1_456
S1 H71 3.91(6) 3_566
S1 H72 3.60(10) 1_456
S1 H72 4.30(10) 3_666
S1 H72 3.50(10) 1_556
S1 H72 3.80(10) 3_566
S2 S2 4.014(2) 3_566
S2 S2 4.760(2) 1_455
S2 S2 4.760(2) 1_655
S2 S2 3.620(2) 3_666
S2 S3 3.850(2) 1_455
S2 S3 2.992(2) .
S2 S3 3.975(2) 3_666
S2 S4 4.361(2) .
S2 S5 2.8440(10) .
S2 C1 4.687(4) 3_566
S2 C1 4.201(4) 1_655
S2 C3 4.379(4) 3_666
S2 C3 4.389(4) 1_455
S2 C4 2.667(4) .
S2 C6 3.504(5) .
S2 C6 4.218(5) 3_666
S2 C7 4.534(5) 3_666
S2 H61 3.48(5) 3_666
S2 H61 4.05(5) 3_566
S2 H61 2.92(6) .
S2 H62 3.88(6) .
S2 H71 3.86(6) 3_666
S3 S3 4.760(2) 1_455
S3 S3 4.760(2) 1_655
S3 S4 3.504(2) .
S3 S5 4.308(2) 1_655
S3 S5 4.305(2) .
S3 N1 3.773(5) .
S3 C1 4.034(4) 1_655
S3 C1 4.283(4) .
S3 C3 3.926(4) 1_655
S3 C4 2.764(4) .
S3 C4 4.182(4) 1_655
S3 C6 3.855(5) 1_655
S3 C7 2.739(5) .
S3 C8 3.131(4) .
S3 H61 2.34(5) .
S3 H61 3.55(6) 1_655
S3 H62 2.36(6) .
S3 H62 3.32(6) 1_655
S3 H71 2.84(6) .
S3 H72 3.30(10) .
S4 S4 4.760(2) 1_655
S4 S4 4.760(2) 1_455
S4 S5 4.108(2) 1_655
S4 S5 2.9450(10) .
S4 N1 4.649(5) 1_556
S4 N1 4.573(5) 4_465
S4 N1 3.584(5) 4_565
S4 C1 4.287(4) .
S4 C3 2.805(4) .
S4 C4 4.582(4) 1_655
S4 C6 4.553(5) .
S4 C8 4.261(5) 4_565
S4 H62 4.21(6) .
S5 S5 4.760(2) 1_455
S5 S5 4.760(2) 1_655
S5 N1 3.565(5) 1_456
S5 N1 4.099(5) 1_556
S5 C3 2.597(4) .
S5 C3 4.133(4) 1_455
S5 C4 3.988(4) 1_455
S5 C7 3.924(5) 1_556
S5 C8 3.791(5) 1_556
S5 C8 3.970(5) 1_456
S5 H72 3.30(10) 1_556
N1 C6 3.440(7) .
N1 C6 3.835(7) 1_655
N1 C7 4.098(8) 1_655
N1 C7 2.594(7) .
N1 C8 4.295(8) 1_655
N1 H62 2.97(6) 1_655
N1 H62 3.47(6) .
N1 H71 3.01(6) .
N1 H72 2.70(10) .
N1 H72 3.70(10) 1_655
C1 C3 3.883(5) 1_455
C1 C3 2.613(6) .
C1 C4 2.660(5) .
C1 C4 4.221(5) 1_455
C1 C7 4.088(6) 1_556
C1 C8 4.382(6) 1_456
C1 H61 3.76(5) 3_566
C1 H71 3.63(6) 3_666
C1 H72 3.50(10) 1_556
C3 C6 2.755(6) .
C3 C7 4.126(6) .
C3 H61 2.81(5) .
C3 H62 2.94(6) .
C4 C6 3.786(6) .
C4 H61 4.01(5) .
C4 H62 3.67(6) .
C6 C7 4.216(8) 1_455
C6 C8 3.803(7) 1_455
C6 C8 2.472(7) .
C6 H71 2.15(6) .
C6 H71 3.54(6) 1_455
C6 H72 1.90(10) .
C7 C8 4.207(8) 1_455
C7 H61 2.20(6) .
C7 H61 3.98(5) 1_655
C7 H62 2.11(6) .
C7 H62 3.72(6) 1_655
C7 H71 4.03(6) 1_455
C8 H61 3.99(5) 1_655
C8 H61 3.47(5) .
C8 H62 2.68(6) .
C8 H62 3.07(6) 1_655
C8 H71 1.99(6) .
C8 H72 3.90(10) 1_655
C8 H72 1.60(10) .
H61 H62 1.88(8) .
H61 H71 3.13(8) 1_455
H61 H71 2.52(8) .
H61 H72 2.50(10) .
H62 H71 2.99(9) .
H62 H71 3.28(8) 1_455
H62 H72 2.20(10) .
H71 H72 1.50(10) .

loop_
_geom_torsion_atom_site_label_1
_geom_torsion_atom_site_label_2
_geom_torsion_atom_site_label_3
_geom_torsion_atom_site_label_4
_geom_torsion_site_symmetry_1
_geom_torsion_site_symmetry_2
_geom_torsion_site_symmetry_3
_geom_torsion_site_symmetry_4
_geom_torsion
Cs1 Cs1 S4 C4 1_455 . . . 91.90(10)
Cs1 Cs1 S4 Cs1 1_455 . . 1_455 .000(5)
Cs1 Cs1 S4 Cs1 1_455 . . 4_565 -144.85(3)
Cs1 Cs1 S4 C4 1_655 . . . -88.10(10)
Cs1 Cs1 S4 Cs1 1_655 . . 1_455 180.000(8)
Cs1 Cs1 S4 Cs1 1_655 . . 4_565 35.15(3)
S4 Cs1 S4 C4 1_655 . . . -88.10(10)
S4 Cs1 S4 Cs1 1_655 . . 1_455 180.00(2)
S4 Cs1 S4 Cs1 1_655 . . 4_565 35.15(2)
Cs1 Cs1 S4 C4 4_564 . . . 80.20(10)
Cs1 Cs1 S4 Cs1 4_564 . . 1_455 -11.68(3)
Cs1 Cs1 S4 Cs1 4_564 . . 4_565 -156.53(2)
S4 Cs1 S4 C4 4_564 . . . 103.90(10)
S4 Cs1 S4 Cs1 4_564 . . 1_455 11.94(2)
S4 Cs1 S4 Cs1 4_564 . . 4_565 -132.92(2)
Cs1 Cs1 S4 C4 4_565 . . . -123.20(10)
Cs1 Cs1 S4 Cs1 4_565 . . 1_455 144.85(3)
Cs1 Cs1 S4 Cs1 4_565 . . 4_565 .000(7)
S4 Cs1 Cs1 S4 . . 1_455 . .00(3)
Cs1 Cs1 Cs1 S4 1_655 . 1_455 . 0E4(3)
S4 Cs1 Cs1 S4 1_655 . 1_455 . .00(3)
Cs1 Cs1 Cs1 S4 4_564 . 1_455 . 172.35(2)
S4 Cs1 Cs1 S4 4_564 . 1_455 . -164.79(3)
Cs1 Cs1 Cs1 S4 4_565 . 1_455 . -24.47(2)
S4 Cs1 Cs1 S4 . . 1_655 1_655 .00(3)
Cs1 Cs1 Cs1 S4 1_455 . 1_655 1_655 -0E4(3)
S4 Cs1 Cs1 S4 1_655 . 1_655 1_655 .00(3)
Cs1 Cs1 Cs1 S4 4_564 . 1_655 1_655 -172.35(2)
S4 Cs1 Cs1 S4 4_564 . 1_655 1_655 164.79(3)
Cs1 Cs1 Cs1 S4 4_565 . 1_655 1_655 24.47(2)
S4 Cs1 S4 Cs1 . . 1_655 1_655 -180.00(2)
Cs1 Cs1 S4 Cs1 1_455 . 1_655 1_655 -180.000(8)
Cs1 Cs1 S4 Cs1 1_655 . 1_655 1_655 .000(5)
Cs1 Cs1 S4 Cs1 4_564 . 1_655 1_655 10.69(3)
S4 Cs1 S4 Cs1 4_564 . 1_655 1_655 -76.60(10)
Cs1 Cs1 S4 Cs1 4_565 . 1_655 1_655 -147.50(3)
S4 Cs1 Cs1 S4 . . 4_564 4_564 33.28(3)
Cs1 Cs1 Cs1 S4 1_455 . 4_564 4_564 24.80(2)
Cs1 Cs1 Cs1 S4 1_655 . 4_564 4_564 -155.20(2)
S4 Cs1 Cs1 S4 1_655 . 4_564 4_564 -163.09(3)
S4 Cs1 Cs1 S4 4_564 . 4_564 4_564 .00(3)
Cs1 Cs1 Cs1 S4 4_565 . 4_564 4_564 -64.78(3)
S4 Cs1 S4 Cs1 . . 4_564 4_564 -158.72(2)
Cs1 Cs1 S4 Cs1 1_455 . 4_564 4_564 -147.62(3)
Cs1 Cs1 S4 Cs1 1_655 . 4_564 4_564 32.38(3)
S4 Cs1 S4 Cs1 1_655 . 4_564 4_564 99.10(10)
Cs1 Cs1 S4 Cs1 4_564 . 4_564 4_564 .000(7)
Cs1 Cs1 S4 Cs1 4_565 . 4_564 4_564 161.430(10)
S4 Cs1 Cs1 S4 . . 4_565 . .00(3)
Cs1 Cs1 Cs1 S4 1_455 . 4_565 . 24.80(2)
Cs1 Cs1 Cs1 S4 1_655 . 4_565 . -155.20(2)
S4 Cs1 Cs1 S4 1_655 . 4_565 . -131.79(3)
Cs1 Cs1 Cs1 S4 4_564 . 4_565 . 115.22(3)
S4 Cs1 Cs1 S4 4_564 . 4_565 . 62.26(3)
C3 S2 C1 S1 . . . . -179.8(3)
C3 S2 C1 S5 . . . . -.7(3)
C1 S2 C3 S3 . . . . 175.8(2)
C1 S2 C3 C4 . . . . 1.4(3)
C6 S3 C3 S2 . . . . 71.7(3)
C6 S3 C3 C4 . . . . -114.3(4)
C3 S3 C6 C7 . . . . -174.9(3)
C3 S3 C6 H61 . . . . -59(3)
C3 S3 C6 H62 . . . . 65(4)
Cs1 S4 C4 S5 . . . . 172.00(10)
Cs1 S4 C4 C3 . . . . -9.0(4)
Cs1 S4 C4 S5 1_455 . . . -101.1(2)
Cs1 S4 C4 C3 1_455 . . . 78.0(4)
Cs1 S4 C4 S5 4_565 . . . 68.1(2)
Cs1 S4 C4 C3 4_565 . . . -112.8(3)
Cs1 S4 Cs1 Cs1 . . 1_455 . .000(5)
C4 S4 Cs1 Cs1 . . 1_455 . -116.20(10)
Cs1 S4 Cs1 Cs1 4_565 . 1_455 . 79.88(5)
Cs1 S4 Cs1 Cs1 . . 4_565 . .000(4)
C4 S4 Cs1 Cs1 . . 4_565 . 119.4(2)
Cs1 S4 Cs1 Cs1 1_455 . 4_565 . -79.27(5)
C4 S5 C1 S1 . . . . 179.2(3)
C4 S5 C1 S2 . . . . .1(3)
C1 S5 C4 S4 . . . . -179.9(2)
C1 S5 C4 C3 . . . . .8(3)
S2 C3 C4 S4 . . . . 179.5(2)
S2 C3 C4 S5 . . . . -1.5(4)
S3 C3 C4 S4 . . . . 5.5(6)
S3 C3 C4 S5 . . . . -175.4(2)
S3 C6 C7 C8 . . . . -62.1(5)
S3 C6 C7 H71 . . . . 50(3)
S3 C6 C7 H72 . . . . -165(12)
H61 C6 C7 C8 . . . . -173(3)
H61 C6 C7 H71 . . . . -61(4)
H61 C6 C7 H72 . . . . 84(13)
H62 C6 C7 C8 . . . . 57(4)
H62 C6 C7 H71 . . . . 170(5)
H62 C6 C7 H72 . . . . -46(13)
C6 C7 C8 N1 . . . . 26(14)
H71 C7 C8 N1 . . . . -91(14)
H72 C7 C8 N1 . . . . 145(17)
Cs1 Cs1 S4 Cs1 . 1_655 1_655 . .000(5)
Cs1 Cs1 S4 Cs1 . 4_564 4_564 . .000(4)
